data_7212262
loop_
_publ_author_name
'Nichol, Gary S.'
'Kumirov, Vlad K.'
'Vardanyan, Ruben'
'Hruby, Victor J.'

_publ_section_title
;
 Proton sharing and transfer in some zwitterionic compounds based on
 4-oxo-4-((1-phenethylpiperidin-4-yl)(phenyl)amino)alcanoic acids
;
_journal_issue 11
_journal_name_full CrystEngComm
_journal_page_first 3651
_journal_paper_doi 10.1039/b923698h
_journal_volume 12
_journal_year 2010
_chemical_formula_moiety 'C24 H30 N2 O3, C4 H8 O2'
_chemical_formula_sum 'C28 H38 N2 O5'
_chemical_formula_weight 482.60
_chemical_name_systematic
;
?
;
_space_group_IT_number 2
_symmetry_cell_setting triclinic
_symmetry_space_group_name_Hall '-P 1'
_symmetry_space_group_name_H-M 'P -1'
_atom_sites_solution_hydrogens difmap
_atom_sites_solution_primary direct
_atom_sites_solution_secondary difmap
_audit_creation_method SHELXL-97
_cell_angle_alpha 78.622(4)
_cell_angle_beta 75.813(3)
_cell_angle_gamma 74.623(3)
_cell_formula_units_Z 2
_cell_length_a 9.3005(4)
_cell_length_b 9.7222(5)
_cell_length_c 14.4230(7)
_cell_measurement_reflns_used 2685
_cell_measurement_temperature 100(2)
_cell_measurement_theta_max 67.30
_cell_measurement_theta_min 4.77
_cell_volume 1206.84(10)
_computing_cell_refinement 'SAINT (Bruker, 2007)'
_computing_data_collection 'APEX2 (Bruker, 2007)'
_computing_data_reduction SAINT
_computing_molecular_graphics 'ORTEP3 for Windows (Farrugia, 1997)'
_computing_publication_material 'SHELXTL and local programs'
_computing_structure_refinement SHELXTL
_computing_structure_solution 'SHELXTL (Sheldrick, 2008)'
_diffrn_ambient_temperature 100(2)
_diffrn_measured_fraction_theta_full 0.961
_diffrn_measured_fraction_theta_max 0.961
_diffrn_measurement_device_type 'Bruker Kappa APEXII DUO CCD diffractometer'
_diffrn_measurement_method '\f and \w scans'
_diffrn_radiation_monochromator 'silicon 111'
_diffrn_radiation_source 'fine-focus sealed tube with Miracol optics'
_diffrn_radiation_type CuK\a
_diffrn_radiation_wavelength 1.54178
_diffrn_reflns_av_R_equivalents 0.0400
_diffrn_reflns_av_sigmaI/netI 0.0355
_diffrn_reflns_limit_h_max 11
_diffrn_reflns_limit_h_min -10
_diffrn_reflns_limit_k_max 11
_diffrn_reflns_limit_k_min -11
_diffrn_reflns_limit_l_max 17
_diffrn_reflns_limit_l_min 0
_diffrn_reflns_number 4181
_diffrn_reflns_theta_full 67.45
_diffrn_reflns_theta_max 67.45
_diffrn_reflns_theta_min 3.19
_exptl_absorpt_coefficient_mu 0.731
_exptl_absorpt_correction_T_max 0.9123
_exptl_absorpt_correction_T_min 0.8150
_exptl_absorpt_correction_type numerical
_exptl_absorpt_process_details 'SADABS; Sheldrick, 1996'
_exptl_crystal_colour colourless
_exptl_crystal_density_diffrn 1.328
_exptl_crystal_density_method 'not measured'
_exptl_crystal_description block
_exptl_crystal_F_000 520
_exptl_crystal_size_max 0.29
_exptl_crystal_size_mid 0.14
_exptl_crystal_size_min 0.13
_platon_squeeze_details
;
One molecule of ethyl acetate, both whole-molecule disordered and over an
inversion centre, per asymmetric unit removed with SQUEEZE.
;
_refine_diff_density_max 0.375
_refine_diff_density_min -0.409
_refine_diff_density_rms 0.046
_refine_ls_extinction_coef 0.0046(6)
_refine_ls_extinction_expression Fc^*^=kFc[1+0.001xFc^2^\l^3^/sin(2\q)]^-1/4^
_refine_ls_extinction_method SHELXL
_refine_ls_goodness_of_fit_ref 1.056
_refine_ls_hydrogen_treatment mixed
_refine_ls_matrix_type full
_refine_ls_number_parameters 266
_refine_ls_number_reflns 4181
_refine_ls_number_restraints 0
_refine_ls_restrained_S_all 1.056
_refine_ls_R_factor_all 0.0639
_refine_ls_R_factor_gt 0.0497
_refine_ls_shift/su_max 0.000
_refine_ls_shift/su_mean 0.000
_refine_ls_structure_factor_coef Fsqd
_refine_ls_weighting_details 'calc w=1/[\s^2^(Fo^2^)+(0.0681P)^2^+0.3906P] where P=(Fo^2^+2Fc^2^)/3'
_refine_ls_weighting_scheme calc
_refine_ls_wR_factor_gt 0.1284
_refine_ls_wR_factor_ref 0.1356
_reflns_number_gt 3304
_reflns_number_total 4181
_reflns_threshold_expression I>2\s(I)
_cod_data_source_file b923698h.txt
_cod_data_source_block 3
_cod_database_code 7212262

loop_
_symmetry_equiv_pos_as_xyz
'x, y, z'
'-x, -y, -z'

loop_
_atom_site_label
_atom_site_type_symbol
_atom_site_fract_x
_atom_site_fract_y
_atom_site_fract_z
_atom_site_U_iso_or_equiv
_atom_site_adp_type
_atom_site_occupancy
_atom_site_symmetry_multiplicity
_atom_site_calc_flag
_atom_site_refinement_flags
O1 O 0.67154(14) 0.36814(13) 0.45780(9) 0.0269(3) Uani 1 1 d .
O2 O 0.66467(19) 0.3908(3) 0.88685(16) 0.0814(8) Uani 1 1 d .
O3 O 0.84889(14) 0.28153(15) 0.77997(10) 0.0310(3) Uani 1 1 d .
N1 N 0.74523(16) 0.57672(16) 0.44228(10) 0.0223(3) Uani 1 1 d .
N2 N 0.95671(16) 0.65783(16) 0.14306(11) 0.0234(3) Uani 1 1 d .
H2N H 1.040(2) 0.697(2) 0.1707(14) 0.028 Uiso 1 1 d .
C1 C 0.69245(18) 0.46101(19) 0.49670(13) 0.0222(4) Uani 1 1 d .
C2 C 0.6605(2) 0.4521(2) 0.60560(13) 0.0245(4) Uani 1 1 d .
H2A H 0.5649 0.5226 0.6266 0.029 Uiso 1 1 calc R
H2B H 0.7439 0.4789 0.6244 0.029 Uiso 1 1 calc R
C3 C 0.6462(2) 0.3028(2) 0.65769(13) 0.0263(4) Uani 1 1 d .
H3A H 0.7458 0.2341 0.6433 0.032 Uiso 1 1 calc R
H3B H 0.5716 0.2708 0.6332 0.032 Uiso 1 1 calc R
C4 C 0.5952(2) 0.3000(2) 0.76693(14) 0.0313(4) Uani 1 1 d .
H4A H 0.4986 0.3730 0.7807 0.038 Uiso 1 1 calc R
H4B H 0.5744 0.2044 0.7962 0.038 Uiso 1 1 calc R
C5 C 0.7108(2) 0.3293(2) 0.81484(14) 0.0320(4) Uani 1 1 d .
C6 C 0.76157(19) 0.69056(19) 0.48692(12) 0.0224(4) Uani 1 1 d .
C7 C 0.6332(2) 0.7868(2) 0.52728(13) 0.0258(4) Uani 1 1 d .
H7 H 0.5346 0.7782 0.5253 0.031 Uiso 1 1 calc R
C8 C 0.6493(2) 0.8960(2) 0.57056(14) 0.0313(4) Uani 1 1 d .
H8 H 0.5615 0.9610 0.5994 0.038 Uiso 1 1 calc R
C9 C 0.7931(2) 0.9105(2) 0.57178(14) 0.0317(4) Uani 1 1 d .
H9 H 0.8036 0.9855 0.6013 0.038 Uiso 1 1 calc R
C10 C 0.9214(2) 0.8159(2) 0.53009(14) 0.0302(4) Uani 1 1 d .
H10 H 1.0199 0.8267 0.5303 0.036 Uiso 1 1 calc R
C11 C 0.9061(2) 0.7051(2) 0.48792(13) 0.0268(4) Uani 1 1 d .
H11 H 0.9941 0.6394 0.4599 0.032 Uiso 1 1 calc R
C12 C 0.77406(19) 0.58807(19) 0.33557(13) 0.0235(4) Uani 1 1 d .
H12 H 0.6902 0.5574 0.3188 0.028 Uiso 1 1 calc R
C13 C 0.7712(2) 0.7424(2) 0.28721(13) 0.0247(4) Uani 1 1 d .
H13A H 0.8474 0.7783 0.3073 0.030 Uiso 1 1 calc R
H13B H 0.6696 0.8041 0.3089 0.030 Uiso 1 1 calc R
C14 C 0.80563(19) 0.7535(2) 0.17765(13) 0.0257(4) Uani 1 1 d .
H14A H 0.7250 0.7253 0.1569 0.031 Uiso 1 1 calc R
H14B H 0.8064 0.8546 0.1486 0.031 Uiso 1 1 calc R
C15 C 0.9555(2) 0.5047(2) 0.18595(14) 0.0291(4) Uani 1 1 d .
H15A H 1.0551 0.4415 0.1621 0.035 Uiso 1 1 calc R
H15B H 0.8759 0.4745 0.1653 0.035 Uiso 1 1 calc R
C16 C 0.9243(2) 0.4881(2) 0.29580(13) 0.0261(4) Uani 1 1 d .
H16A H 1.0085 0.5104 0.3164 0.031 Uiso 1 1 calc R
H16B H 0.9203 0.3870 0.3227 0.031 Uiso 1 1 calc R
C17 C 0.9998(2) 0.6743(2) 0.03510(13) 0.0283(4) Uani 1 1 d .
H17A H 0.9150 0.6636 0.0089 0.034 Uiso 1 1 calc R
H17B H 1.0902 0.5975 0.0151 0.034 Uiso 1 1 calc R
C18 C 1.0353(2) 0.8205(2) -0.00605(14) 0.0314(4) Uani 1 1 d .
H18A H 0.9412 0.8964 0.0077 0.038 Uiso 1 1 calc R
H18B H 1.1106 0.8357 0.0267 0.038 Uiso 1 1 calc R
C19 C 1.0979(2) 0.8355(2) -0.11410(14) 0.0300(4) Uani 1 1 d .
C20 C 1.0144(2) 0.9289(2) -0.17758(15) 0.0348(5) Uani 1 1 d .
H20 H 0.9152 0.9822 -0.1533 0.042 Uiso 1 1 calc R
C21 C 1.0738(3) 0.9459(3) -0.27685(15) 0.0416(5) Uani 1 1 d .
H21 H 1.0152 1.0112 -0.3194 0.050 Uiso 1 1 calc R
C22 C 1.2162(3) 0.8689(3) -0.31325(16) 0.0445(6) Uani 1 1 d .
H22 H 1.2566 0.8805 -0.3808 0.053 Uiso 1 1 calc R
C23 C 1.2998(3) 0.7749(3) -0.25110(18) 0.0476(6) Uani 1 1 d .
H23 H 1.3981 0.7205 -0.2762 0.057 Uiso 1 1 calc R
C24 C 1.2423(2) 0.7580(2) -0.15142(16) 0.0376(5) Uani 1 1 d .
H24 H 1.3020 0.6936 -0.1092 0.045 Uiso 1 1 calc R

loop_
_atom_site_aniso_label
_atom_site_aniso_U_11
_atom_site_aniso_U_22
_atom_site_aniso_U_33
_atom_site_aniso_U_23
_atom_site_aniso_U_13
_atom_site_aniso_U_12
O1 0.0276(7) 0.0291(7) 0.0283(7) -0.0099(5) -0.0022(5) -0.0129(5)
O2 0.0310(9) 0.142(2) 0.0885(15) -0.0894(15) -0.0141(9) 0.0066(10)
O3 0.0206(7) 0.0416(8) 0.0337(7) -0.0091(6) -0.0051(5) -0.0095(6)
N1 0.0206(7) 0.0268(8) 0.0226(8) -0.0075(6) -0.0014(6) -0.0103(6)
N2 0.0216(7) 0.0257(8) 0.0239(8) -0.0076(6) 0.0015(6) -0.0099(6)
C1 0.0135(8) 0.0265(9) 0.0283(9) -0.0087(7) -0.0021(7) -0.0057(7)
C2 0.0210(9) 0.0283(10) 0.0271(10) -0.0095(8) -0.0025(7) -0.0088(7)
C3 0.0229(9) 0.0305(10) 0.0291(10) -0.0030(8) -0.0056(7) -0.0132(8)
C4 0.0242(10) 0.0430(12) 0.0289(10) -0.0027(8) -0.0036(8) -0.0151(8)
C5 0.0237(10) 0.0428(12) 0.0317(10) -0.0105(9) -0.0024(8) -0.0105(8)
C6 0.0229(9) 0.0246(9) 0.0219(9) -0.0061(7) -0.0036(7) -0.0076(7)
C7 0.0241(9) 0.0275(10) 0.0275(10) -0.0062(8) -0.0047(7) -0.0076(7)
C8 0.0344(10) 0.0279(10) 0.0315(10) -0.0094(8) -0.0048(8) -0.0048(8)
C9 0.0422(11) 0.0275(10) 0.0315(10) -0.0073(8) -0.0111(9) -0.0128(9)
C10 0.0298(10) 0.0321(11) 0.0347(11) -0.0029(8) -0.0114(8) -0.0141(8)
C11 0.0261(9) 0.0264(10) 0.0302(10) -0.0053(8) -0.0056(8) -0.0089(7)
C12 0.0208(9) 0.0291(10) 0.0241(9) -0.0077(7) -0.0023(7) -0.0109(7)
C13 0.0194(8) 0.0293(10) 0.0254(10) -0.0085(8) -0.0004(7) -0.0059(7)
C14 0.0198(9) 0.0306(10) 0.0279(10) -0.0083(8) -0.0008(7) -0.0085(7)
C15 0.0313(10) 0.0258(10) 0.0300(10) -0.0070(8) 0.0036(8) -0.0130(8)
C16 0.0261(9) 0.0254(9) 0.0262(10) -0.0065(7) 0.0016(7) -0.0092(7)
C17 0.0303(10) 0.0311(10) 0.0261(10) -0.0101(8) 0.0014(8) -0.0138(8)
C18 0.0397(11) 0.0324(11) 0.0270(10) -0.0093(8) -0.0009(8) -0.0181(9)
C19 0.0373(11) 0.0306(10) 0.0279(10) -0.0117(8) 0.0022(8) -0.0201(9)
C20 0.0400(11) 0.0376(11) 0.0327(11) -0.0106(9) -0.0055(9) -0.0166(9)
C21 0.0621(15) 0.0457(13) 0.0281(11) -0.0068(9) -0.0098(10) -0.0292(11)
C22 0.0704(16) 0.0437(13) 0.0269(11) -0.0107(10) 0.0028(11) -0.0332(12)
C23 0.0507(14) 0.0426(13) 0.0461(14) -0.0180(11) 0.0186(11) -0.0222(11)
C24 0.0397(12) 0.0345(11) 0.0374(12) -0.0052(9) 0.0028(9) -0.0163(9)

loop_
_atom_type_symbol
_atom_type_description
_atom_type_scat_dispersion_real
_atom_type_scat_dispersion_imag
_atom_type_scat_source
C C 0.0181 0.0091 'International Tables Vol C Tables 4.2.6.8 and 6.1.1.4'
H H 0.0000 0.0000 'International Tables Vol C Tables 4.2.6.8 and 6.1.1.4'
N N 0.0311 0.0180 'International Tables Vol C Tables 4.2.6.8 and 6.1.1.4'
O O 0.0492 0.0322 'International Tables Vol C Tables 4.2.6.8 and 6.1.1.4'

loop_
_geom_angle_atom_site_label_1
_geom_angle_atom_site_label_2
_geom_angle_atom_site_label_3
_geom_angle
C1 N1 C6 121.18(14)
C1 N1 C12 118.28(13)
C6 N1 C12 120.38(14)
H2N N2 C14 104.4(10)
H2N N2 C15 110.5(10)
H2N N2 C17 108.5(10)
C14 N2 C15 109.74(13)
C14 N2 C17 111.96(15)
C15 N2 C17 111.54(13)
O1 C1 N1 120.70(16)
O1 C1 C2 121.50(16)
N1 C1 C2 117.80(14)
C1 C2 H2A 109.0
C1 C2 H2B 109.0
C1 C2 C3 112.84(14)
H2A C2 H2B 107.8
H2A C2 C3 109.0
H2B C2 C3 109.0
C2 C3 H3A 109.2
C2 C3 H3B 109.2
C2 C3 C4 112.16(15)
H3A C3 H3B 107.9
H3A C3 C4 109.2
H3B C3 C4 109.2
C3 C4 H4A 108.7
C3 C4 H4B 108.7
C3 C4 C5 114.01(15)
H4A C4 H4B 107.6
H4A C4 C5 108.7
H4B C4 C5 108.7
O2 C5 O3 124.27(18)
O2 C5 C4 118.94(18)
O3 C5 C4 116.69(17)
N1 C6 C7 119.86(15)
N1 C6 C11 119.98(16)
C7 C6 C11 120.15(16)
C6 C7 H7 120.1
C6 C7 C8 119.72(16)
H7 C7 C8 120.1
C7 C8 H8 119.9
C7 C8 C9 120.21(18)
H8 C8 C9 119.9
C8 C9 H9 119.9
C8 C9 C10 120.14(17)
H9 C9 C10 119.9
C9 C10 H10 120.0
C9 C10 C11 119.96(17)
H10 C10 C11 120.0
C6 C11 C10 119.82(17)
C6 C11 H11 120.1
C10 C11 H11 120.1
N1 C12 H12 107.7
N1 C12 C13 111.63(14)
N1 C12 C16 111.77(15)
H12 C12 C13 107.7
H12 C12 C16 107.7
C13 C12 C16 110.25(14)
C12 C13 H13A 109.3
C12 C13 H13B 109.3
C12 C13 C14 111.72(14)
H13A C13 H13B 107.9
H13A C13 C14 109.3
H13B C13 C14 109.3
N2 C14 C13 110.45(15)
N2 C14 H14A 109.6
N2 C14 H14B 109.6
C13 C14 H14A 109.6
C13 C14 H14B 109.6
H14A C14 H14B 108.1
N2 C15 H15A 109.5
N2 C15 H15B 109.5
N2 C15 C16 110.68(14)
H15A C15 H15B 108.1
H15A C15 C16 109.5
H15B C15 C16 109.5
C12 C16 C15 111.29(16)
C12 C16 H16A 109.4
C12 C16 H16B 109.4
C15 C16 H16A 109.4
C15 C16 H16B 109.4
H16A C16 H16B 108.0
N2 C17 H17A 109.5
N2 C17 H17B 109.5
N2 C17 C18 110.87(14)
H17A C17 H17B 108.1
H17A C17 C18 109.5
H17B C17 C18 109.5
C17 C18 H18A 109.0
C17 C18 H18B 109.0
C17 C18 C19 112.79(15)
H18A C18 H18B 107.8
H18A C18 C19 109.0
H18B C18 C19 109.0
C18 C19 C20 120.92(18)
C18 C19 C24 120.62(19)
C20 C19 C24 118.44(19)
C19 C20 H20 119.5
C19 C20 C21 121.0(2)
H20 C20 C21 119.5
C20 C21 H21 119.8
C20 C21 C22 120.3(2)
H21 C21 C22 119.8
C21 C22 H22 120.3
C21 C22 C23 119.3(2)
H22 C22 C23 120.3
C22 C23 H23 119.6
C22 C23 C24 120.9(2)
H23 C23 C24 119.6
C19 C24 C23 120.1(2)
C19 C24 H24 120.0
C23 C24 H24 120.0

loop_
_geom_bond_atom_site_label_1
_geom_bond_atom_site_label_2
_geom_bond_distance
O1 C1 1.231(2)
O2 C5 1.229(3)
O3 C5 1.256(2)
N1 C1 1.370(2)
N1 C6 1.443(2)
N1 C12 1.483(2)
N2 H2N 1.13(2)
N2 C14 1.495(2)
N2 C15 1.497(2)
N2 C17 1.497(2)
C1 C2 1.515(2)
C2 H2A 0.990
C2 H2B 0.990
C2 C3 1.521(3)
C3 H3A 0.990
C3 H3B 0.990
C3 C4 1.527(3)
C4 H4A 0.990
C4 H4B 0.990
C4 C5 1.523(3)
C6 C7 1.386(3)
C6 C11 1.392(2)
C7 H7 0.950
C7 C8 1.390(3)
C8 H8 0.950
C8 C9 1.386(3)
C9 H9 0.950
C9 C10 1.384(3)
C10 H10 0.950
C10 C11 1.391(3)
C11 H11 0.950
C12 H12 1.000
C12 C13 1.521(3)
C12 C16 1.527(3)
C13 H13A 0.990
C13 H13B 0.990
C13 C14 1.521(2)
C14 H14A 0.990
C14 H14B 0.990
C15 H15A 0.990
C15 H15B 0.990
C15 C16 1.523(3)
C16 H16A 0.990
C16 H16B 0.990
C17 H17A 0.990
C17 H17B 0.990
C17 C18 1.517(3)
C18 H18A 0.990
C18 H18B 0.990
C18 C19 1.516(3)
C19 C20 1.383(3)
C19 C24 1.389(3)
C20 H20 0.950
C20 C21 1.396(3)
C21 H21 0.950
C21 C22 1.371(4)
C22 H22 0.950
C22 C23 1.373(4)
C23 H23 0.950
C23 C24 1.399(3)
C24 H24 0.950

loop_
_geom_hbond_atom_site_label_D
_geom_hbond_atom_site_label_H
_geom_hbond_atom_site_label_A
_geom_hbond_distance_DH
_geom_hbond_distance_HA
_geom_hbond_distance_DA
_geom_hbond_angle_DHA
_geom_hbond_site_symmetry_A
N2 H2N O3 1.13(2) 1.47(2) 2.5800(18) 167.8(18) 2_766

loop_
_geom_torsion_atom_site_label_1
_geom_torsion_atom_site_label_2
_geom_torsion_atom_site_label_3
_geom_torsion_atom_site_label_4
_geom_torsion
C6 N1 C1 O1 176.28(15)
C6 N1 C1 C2 -3.5(2)
C12 N1 C1 O1 0.9(2)
C12 N1 C1 C2 -178.85(15)
O1 C1 C2 C3 16.4(2)
N1 C1 C2 C3 -163.85(15)
C1 C2 C3 C4 -173.07(14)
C2 C3 C4 C5 -66.0(2)
C3 C4 C5 O2 148.2(2)
C3 C4 C5 O3 -35.3(3)
C1 N1 C6 C7 -72.2(2)
C1 N1 C6 C11 108.9(2)
C12 N1 C6 C7 103.01(19)
C12 N1 C6 C11 -75.9(2)
N1 C6 C7 C8 179.75(17)
C11 C6 C7 C8 -1.4(3)
C6 C7 C8 C9 1.3(3)
C7 C8 C9 C10 -0.2(3)
C8 C9 C10 C11 -0.8(3)
C9 C10 C11 C6 0.7(3)
N1 C6 C11 C10 179.30(17)
C7 C6 C11 C10 0.4(3)
C1 N1 C12 C13 157.79(14)
C1 N1 C12 C16 -78.21(18)
C6 N1 C12 C13 -17.6(2)
C6 N1 C12 C16 106.40(17)
N1 C12 C13 C14 178.23(13)
C16 C12 C13 C14 53.38(18)
C15 N2 C14 C13 59.88(18)
C17 N2 C14 C13 -175.70(13)
C12 C13 C14 N2 -57.26(18)
C14 N2 C15 C16 -60.01(18)
C17 N2 C15 C16 175.32(14)
N2 C15 C16 C12 57.05(19)
N1 C12 C16 C15 -177.92(13)
C13 C12 C16 C15 -53.14(18)
C14 N2 C17 C18 69.37(19)
C15 N2 C17 C18 -167.22(15)
N2 C17 C18 C19 173.07(16)
C17 C18 C19 C20 112.0(2)
C17 C18 C19 C24 -69.5(2)
C18 C19 C20 C21 178.07(16)
C24 C19 C20 C21 -0.4(3)
C19 C20 C21 C22 0.6(3)
C20 C21 C22 C23 0.0(3)
C21 C22 C23 C24 -0.8(3)
C18 C19 C24 C23 -178.81(17)
C20 C19 C24 C23 -0.3(3)
C22 C23 C24 C19 0.9(3)

loop_
_platon_squeeze_void_nr
_platon_squeeze_void_average_x
_platon_squeeze_void_average_y
_platon_squeeze_void_average_z
_platon_squeeze_void_volume
_platon_squeeze_void_count_electrons
_platon_squeeze_void_content
1 0.500 0.000 0.000 227 55 ' '
